data_1536636
loop_
_publ_author_name
'Pocha, R.'
'Tampier, M.'
'Hoffmann, R.D.'
'Johrendt, D.'
'Mosel, B.D.'
'Poettgen, R.'

_publ_section_title
;
 Crystal structures and properties of the thiostannates Eu2 Sn S4 and Sr2
 Sn S4 and the selenogermanate gamma-(Sr2 Ge Se4)
;
_journal_name_full 'Zeitschrift fuer Anorganische und Allgemeine Chemie'
_journal_page_first 1379
_journal_page_last 1384
_journal_volume 629
_journal_year 2003
_chemical_formula_sum 'Eu2 S4 Sn'
_chemical_name_systematic 'Eu2 (Sn S4)'
_space_group_IT_number 62
_symmetry_space_group_name_Hall '-P 2ac 2n'
_symmetry_space_group_name_H-M 'P n m a'
_cell_angle_alpha 90
_cell_angle_beta 90
_cell_angle_gamma 90
_cell_formula_units_Z 4
_cell_length_a 11.187
_cell_length_b 8.768
_cell_length_c 7.538
_cell_volume 739.384
_citation_journal_id_ASTM ZAACAB
_cod_data_source_file Pocha_ZAACAB_2003_983.cif
_cod_data_source_block Eu2S4Sn1
_cod_original_cell_volume 739.3845
_cod_original_formula_sum 'Eu2 S4 Sn1'
_cod_database_code 1536636

loop_
_symmetry_equiv_pos_as_xyz
x,y,z
-x+1/2,-y,z+1/2
x+1/2,-y+1/2,-z+1/2
-x,y+1/2,-z
-x,-y,-z
x-1/2,y,-z-1/2
-x-1/2,y-1/2,z-1/2
x,-y-1/2,z

loop_
_atom_site_label
_atom_site_type_symbol
_atom_site_fract_x
_atom_site_fract_y
_atom_site_fract_z
_atom_site_occupancy
_atom_site_U_iso_or_equiv
S1 S-2 0.30745 0.25 0.40053 1 0.0
S2 S-2 0.68296 0.25 0.59552 1 0.0
Eu1 Eu+2 0.189272 -0.00486 0.61946 1 0.0
S3 S-2 0.43651 0.01836 0.77065 1 0.0
Sn1 Sn+4 0.46932 0.25 0.61122 1 0.0
